data_1560775
loop_
_publ_author_name
'Belal Ahmed'
'Hongil Jo'
'Sung Won Yoon'
'Kwang Yong Choi'
'Kang Min Ok'

_publ_section_title
;
 A series of oxyfluoride chains containing asymmetric basic building units
 of both early- and late-transition metal cations
;
_journal_name_full 'Journal of Solid State Chemistry'
_journal_page_first 140
_journal_page_last 145
_journal_paper_doi 10.1016/j.jssc.2018.08.021
_journal_volume 267
_journal_year 2018
_chemical_formula_moiety 'C16 H24 Cu F4 Mo N8 O2'
_chemical_formula_sum 'C16 H24 Cu F4 Mo N8 O2'
_chemical_formula_weight 595.91
_space_group_IT_number 14
_space_group_name_Hall '-P 2yn'
_space_group_name_H-M_alt 'P 1 21/n 1'
_symmetry_cell_setting monoclinic
_symmetry_Int_Tables_number 14
_symmetry_space_group_name_Hall '-P 2yn'
_symmetry_space_group_name_H-M 'P 1 21/n 1'
_atom_sites_solution_hydrogens geom
_atom_sites_solution_primary direct
_atom_sites_solution_secondary difmap
_cell_angle_alpha 90
_cell_angle_beta 100.07(3)
_cell_angle_gamma 90
_cell_formula_units_Z 4
_cell_length_a 9.5890(19)
_cell_length_b 17.185(3)
_cell_length_c 14.856(3)
_cell_measurement_reflns_used 30571
_cell_measurement_temperature 296(2)
_cell_measurement_theta_max 0.401
_cell_measurement_theta_min 33.75
_cell_measurement_wavelength 0.7
_cell_volume 2410.4(8)
_computing_cell_refinement 'HKL3000sm (Otwinowski & Minor, 1997)'
_computing_data_collection 'PAL BL2D-SMDC Program (Shin et. al, 2016)'
_computing_data_reduction 'HKL3000sm (Otwinowski & Minor, 1997)'
_computing_molecular_graphics 'Ortep for Windows (Farrugia, 2012)'
_computing_publication_material 'WinGX publication routines (Farrugia, 2012)'
_computing_structure_refinement 'SHELXL-2018/3 (Sheldrick, 2018)'
_computing_structure_solution 'SHELXS-2013 (Sheldrick, 2013)'
_diffrn_ambient_temperature 296(2)
_diffrn_measured_fraction_theta_full 1
_diffrn_measured_fraction_theta_max 1
_diffrn_measurement_device_type 'ADSC Q210 CCD area detector'
_diffrn_measurement_method 'omega scan'
_diffrn_radiation_probe x-ray
_diffrn_radiation_type synchrotron
_diffrn_radiation_wavelength 0.7
_diffrn_reflns_av_R_equivalents 0.0436
_diffrn_reflns_av_unetI/netI 0.0373
_diffrn_reflns_Laue_measured_fraction_full 1
_diffrn_reflns_Laue_measured_fraction_max 1
_diffrn_reflns_limit_h_max 11
_diffrn_reflns_limit_h_min -11
_diffrn_reflns_limit_k_max 20
_diffrn_reflns_limit_k_min -20
_diffrn_reflns_limit_l_max 17
_diffrn_reflns_limit_l_min -17
_diffrn_reflns_number 15201
_diffrn_reflns_point_group_measured_fraction_full 1
_diffrn_reflns_point_group_measured_fraction_max 1
_diffrn_reflns_theta_full 24.835
_diffrn_reflns_theta_max 24.835
_diffrn_reflns_theta_min 1.801
_diffrn_source 'PLSII 2D bending magnet'
_exptl_absorpt_coefficient_mu 1.398
_exptl_absorpt_correction_T_max 1
_exptl_absorpt_correction_T_min 0.752
_exptl_absorpt_correction_type empirical
_exptl_absorpt_process_details 'HKL3000sm Scalepack'
_exptl_crystal_colour blue
_exptl_crystal_density_diffrn 1.642
_exptl_crystal_density_method 'not measured'
_exptl_crystal_description plate
_exptl_crystal_F_000 1196
_exptl_crystal_size_max 0.136
_exptl_crystal_size_mid 0.017
_exptl_crystal_size_min 0.01
_refine_diff_density_max 0.762
_refine_diff_density_min -0.969
_refine_diff_density_rms 0.095
_refine_ls_extinction_coef 0.0033(6)
_refine_ls_extinction_expression Fc^*^=kFc[1+0.001xFc^2^\l^3^/sin(2\q)]^-1/4^
_refine_ls_extinction_method 'SHELXL-2018/3 (Sheldrick 2018)'
_refine_ls_goodness_of_fit_ref 1.011
_refine_ls_hydrogen_treatment constr
_refine_ls_matrix_type full
_refine_ls_number_constraints 0
_refine_ls_number_parameters 294
_refine_ls_number_reflns 4208
_refine_ls_number_restraints 0
_refine_ls_restrained_S_all 1.011
_refine_ls_R_factor_all 0.062
_refine_ls_R_factor_gt 0.0431
_refine_ls_shift/su_max 0.001
_refine_ls_shift/su_mean 0
_refine_ls_structure_factor_coef Fsqd
_refine_ls_weighting_details 'w=1/[\s^2^(Fo^2^)+(0.0835P)^2^] where P=(Fo^2^+2Fc^2^)/3'
_refine_ls_weighting_scheme calc
_refine_ls_wR_factor_gt 0.1161
_refine_ls_wR_factor_ref 0.1253
_reflns_Friedel_coverage 0
_reflns_number_gt 3005
_reflns_number_total 4208
_reflns_threshold_expression 'I > 2\s(I)'
_cod_data_source_file JSSC-2018-267-140.cif
_cod_data_source_block 1
_cod_original_cell_volume 2410.3(9)
_cod_original_sg_symbol_H-M 'P 21/n'
_cod_database_code 1560775
_shelx_estimated_absorpt_t_min 0.833
_shelx_estimated_absorpt_t_max 0.986

loop_
_symmetry_equiv_pos_as_xyz
'x, y, z'
'-x+1/2, y+1/2, -z+1/2'
'-x, -y, -z'
'x-1/2, -y-1/2, z-1/2'

loop_
_atom_site_label
_atom_site_type_symbol
_atom_site_fract_x
_atom_site_fract_y
_atom_site_fract_z
_atom_site_U_iso_or_equiv
_atom_site_adp_type
_atom_site_occupancy
_atom_site_site_symmetry_order
_atom_site_calc_flag
_atom_site_refinement_flags_posn
_atom_site_refinement_flags_adp
_atom_site_refinement_flags_occupancy
_atom_site_disorder_assembly
_atom_site_disorder_group
Cu1 Cu 0.54303(4) 0.24990(3) 0.53898(3) 0.03625(18) Uani 1 1 d . . . . .
Mo1 Mo 0.79135(4) 0.19552(2) 0.79166(2) 0.04686(17) Uani 1 1 d . . . . .
C1 C 0.1457(4) 0.1660(3) 0.5681(3) 0.0479(10) Uani 1 1 d . . . . .
C2 C 0.2064(5) 0.1658(3) 0.6575(3) 0.0617(12) Uani 1 1 d . . . . .
H2 H 0.164753 0.150484 0.706653 0.074 Uiso 1 1 calc R U . . .
C3 C 0.3414(5) 0.1928(3) 0.6609(3) 0.0586(12) Uani 1 1 d . . . . .
H3 H 0.40703 0.199136 0.714403 0.07 Uiso 1 1 calc R U . . .
C4 C 0.0019(4) 0.1423(3) 0.5208(3) 0.0681(13) Uani 1 1 d . . . . .
H4A H -0.020417 0.168979 0.463298 0.102 Uiso 1 1 calc R U . . .
H4B H -0.066679 0.155541 0.558222 0.102 Uiso 1 1 calc R U . . .
H4C H 0.000289 0.087159 0.510403 0.102 Uiso 1 1 calc R U . . .
C5 C 0.5711(5) 0.0518(3) 0.3800(3) 0.0590(12) Uani 1 1 d . . . . .
C6 C 0.6534(5) 0.0261(3) 0.4582(3) 0.0605(12) Uani 1 1 d . . . . .
H6 H 0.700192 -0.021419 0.467831 0.073 Uiso 1 1 calc R U . . .
C7 C 0.6526(4) 0.0863(3) 0.5209(3) 0.0534(11) Uani 1 1 d . . . . .
H7 H 0.698855 0.084732 0.58131 0.064 Uiso 1 1 calc R U . . .
C8 C 0.5259(8) 0.0138(4) 0.2880(4) 0.109(2) Uani 1 1 d . . . . .
H8A H 0.45586 0.045523 0.251039 0.164 Uiso 1 1 calc R U . . .
H8B H 0.48646 -0.036576 0.296181 0.164 Uiso 1 1 calc R U . . .
H8C H 0.606516 0.008101 0.258323 0.164 Uiso 1 1 calc R U . . .
C9 C 0.4976(7) 0.4386(3) 0.7059(3) 0.0784(16) Uani 1 1 d . . . . .
C10 C 0.4341(6) 0.4717(3) 0.6261(3) 0.0739(15) Uani 1 1 d . . . . .
H10 H 0.3933 0.520806 0.617649 0.089 Uiso 1 1 calc R U . . .
C11 C 0.4437(5) 0.4156(3) 0.5601(3) 0.0557(11) Uani 1 1 d . . . . .
H11 H 0.407916 0.421629 0.498125 0.067 Uiso 1 1 calc R U . . .
C12 C 0.5230(12) 0.4670(4) 0.8035(4) 0.161(4) Uani 1 1 d . . . . .
H12A H 0.486483 0.429643 0.841459 0.242 Uiso 1 1 calc R U . . .
H12B H 0.475818 0.515959 0.806792 0.242 Uiso 1 1 calc R U . . .
H12C H 0.622826 0.473558 0.824494 0.242 Uiso 1 1 calc R U . . .
C13 C 0.9315(4) 0.3491(3) 0.5151(3) 0.0585(12) Uani 1 1 d . . . . .
C14 C 0.8761(5) 0.3441(3) 0.4240(3) 0.0702(14) Uani 1 1 d . . . . .
H14 H 0.917653 0.360646 0.375264 0.084 Uiso 1 1 calc R U . . .
C15 C 0.7449(5) 0.3092(3) 0.4197(3) 0.0600(12) Uani 1 1 d . . . . .
H15 H 0.682784 0.298612 0.365662 0.072 Uiso 1 1 calc R U . . .
C16 C 1.0710(5) 0.3785(4) 0.5629(4) 0.094(2) Uani 1 1 d . . . . .
H16A H 1.096023 0.352638 0.620796 0.14 Uiso 1 1 calc R U . . .
H16B H 1.065052 0.433519 0.572643 0.14 Uiso 1 1 calc R U . . .
H16C H 1.141943 0.368211 0.526183 0.14 Uiso 1 1 calc R U . . .
N1 N 0.3664(3) 0.2086(2) 0.5780(2) 0.0435(8) Uani 1 1 d . . . . .
N2 N 0.2445(3) 0.19150(18) 0.5218(2) 0.0417(8) Uani 1 1 d . . . . .
H2A H 0.231549 0.196346 0.463322 0.05 Uiso 1 1 calc R U . . .
N3 N 0.5772(3) 0.14609(19) 0.4830(2) 0.0415(7) Uani 1 1 d . . . . .
N4 N 0.5278(4) 0.1233(2) 0.3967(2) 0.0536(9) Uani 1 1 d . . . . .
H4 H 0.474501 0.151463 0.356903 0.064 Uiso 1 1 calc R U . . .
N5 N 0.5094(3) 0.3533(2) 0.5961(2) 0.0442(8) Uani 1 1 d . . . . .
N6 N 0.5419(4) 0.3687(2) 0.6858(2) 0.0633(11) Uani 1 1 d . . . . .
H6A H 0.586105 0.336956 0.725649 0.076 Uiso 1 1 calc R U . . .
N7 N 0.7192(3) 0.2929(2) 0.5018(2) 0.0448(8) Uani 1 1 d . . . . .
N8 N 0.8347(3) 0.3183(2) 0.5596(2) 0.0491(8) Uani 1 1 d . . . . .
H8 H 0.844927 0.315155 0.61815 0.059 Uiso 1 1 calc R U . . .
O1 O 0.6938(4) 0.1234(2) 0.8310(2) 0.0784(11) Uani 1 1 d . . . . .
O2 O 0.9135(4) 0.1413(2) 0.7428(2) 0.0781(11) Uani 1 1 d . . . . .
F1 F 0.9100(3) 0.21482(18) 0.90084(16) 0.0672(7) Uani 1 1 d . . . . .
F2 F 0.6701(3) 0.21095(17) 0.67807(16) 0.0652(7) Uani 1 1 d . . . . .
F3 F 0.6685(3) 0.2774(2) 0.83579(17) 0.0897(11) Uani 1 1 d . . . . .
F4 F 0.8816(4) 0.29450(18) 0.74889(17) 0.0873(11) Uani 1 1 d . . . . .

loop_
_atom_site_aniso_label
_atom_site_aniso_U_11
_atom_site_aniso_U_22
_atom_site_aniso_U_33
_atom_site_aniso_U_23
_atom_site_aniso_U_13
_atom_site_aniso_U_12
Cu1 0.0314(3) 0.0524(3) 0.0227(3) -0.00272(17) -0.00170(19) -0.00219(18)
Mo1 0.0433(2) 0.0619(3) 0.0317(2) -0.00201(16) -0.00375(16) 0.00101(17)
C1 0.038(2) 0.062(3) 0.046(2) -0.0012(19) 0.0145(19) -0.0031(19)
C2 0.054(3) 0.096(4) 0.039(2) -0.001(2) 0.018(2) -0.014(2)
C3 0.052(3) 0.094(4) 0.027(2) 0.001(2) 0.0009(19) -0.010(2)
C4 0.044(2) 0.092(4) 0.068(3) 0.002(3) 0.009(2) -0.011(3)
C5 0.075(3) 0.054(3) 0.047(2) -0.009(2) 0.007(2) 0.004(2)
C6 0.063(3) 0.057(3) 0.060(3) -0.002(2) 0.006(2) 0.011(2)
C7 0.046(2) 0.064(3) 0.045(2) 0.004(2) -0.0045(19) 0.000(2)
C8 0.175(7) 0.084(4) 0.060(3) -0.024(3) -0.004(4) 0.020(4)
C9 0.132(5) 0.057(3) 0.045(3) -0.005(2) 0.013(3) 0.008(3)
C10 0.104(4) 0.055(3) 0.063(3) 0.003(2) 0.017(3) 0.013(3)
C11 0.067(3) 0.058(3) 0.040(2) 0.006(2) 0.002(2) 0.002(2)
C12 0.356(14) 0.076(4) 0.048(3) -0.015(3) 0.021(5) 0.022(6)
C13 0.044(2) 0.077(3) 0.056(3) -0.007(2) 0.014(2) -0.016(2)
C14 0.064(3) 0.102(4) 0.048(3) 0.001(3) 0.019(2) -0.015(3)
C15 0.052(3) 0.099(4) 0.029(2) 0.002(2) 0.0066(19) -0.012(2)
C16 0.060(3) 0.122(5) 0.099(4) -0.020(4) 0.013(3) -0.037(3)
N1 0.0380(18) 0.060(2) 0.0296(16) 0.0005(14) -0.0011(14) -0.0044(15)
N2 0.0355(16) 0.056(2) 0.0310(16) 0.0013(14) -0.0015(14) -0.0019(14)
N3 0.0375(16) 0.053(2) 0.0310(16) -0.0033(14) -0.0018(13) 0.0021(15)
N4 0.068(2) 0.055(2) 0.0312(16) -0.0061(15) -0.0090(16) 0.0114(18)
N5 0.0473(18) 0.054(2) 0.0303(15) -0.0050(14) 0.0033(14) -0.0003(16)
N6 0.095(3) 0.053(2) 0.0354(18) -0.0041(16) -0.0052(18) 0.015(2)
N7 0.0367(17) 0.064(2) 0.0316(16) -0.0050(14) -0.0015(14) -0.0059(15)
N8 0.0436(18) 0.069(2) 0.0318(16) -0.0025(16) -0.0003(15) -0.0102(16)
O1 0.075(2) 0.105(3) 0.0548(19) 0.0055(18) 0.0109(17) -0.042(2)
O2 0.069(2) 0.113(3) 0.0559(19) -0.0078(19) 0.0206(17) 0.038(2)
F1 0.0585(16) 0.103(2) 0.0327(12) 0.0033(13) -0.0126(11) -0.0085(15)
F2 0.0550(15) 0.107(2) 0.0266(11) -0.0067(12) -0.0120(11) 0.0019(14)
F3 0.101(2) 0.127(3) 0.0325(13) -0.0142(15) -0.0107(14) 0.063(2)
F4 0.117(3) 0.096(2) 0.0372(13) 0.0191(14) -0.0208(15) -0.0549(19)

loop_
_atom_type_symbol
_atom_type_description
_atom_type_scat_dispersion_real
_atom_type_scat_dispersion_imag
_atom_type_scat_source
C C 0.003 0.0016 'International Tables Vol C Tables 4.2.6.8 and 6.1.1.4'
H H 0 0 'International Tables Vol C Tables 4.2.6.8 and 6.1.1.4'
N N 0.0059 0.0032 'International Tables Vol C Tables 4.2.6.8 and 6.1.1.4'
O O 0.0105 0.0059 'International Tables Vol C Tables 4.2.6.8 and 6.1.1.4'
F F 0.017 0.01 'International Tables Vol C Tables 4.2.6.8 and 6.1.1.4'
Cu Cu 0.332 1.2369 'International Tables Vol C Tables 4.2.6.8 and 6.1.1.4'
Mo Mo -1.7521 0.6728 'International Tables Vol C Tables 4.2.6.8 and 6.1.1.4'

loop_
_geom_angle_atom_site_label_1
_geom_angle_atom_site_label_2
_geom_angle_atom_site_label_3
_geom_angle
_geom_angle_site_symmetry_1
_geom_angle_site_symmetry_3
N7 Cu1 N1 178.86(13) . .
N7 Cu1 N5 89.75(14) . .
N1 Cu1 N5 89.16(13) . .
N7 Cu1 N3 90.38(13) . .
N1 Cu1 N3 90.71(13) . .
N5 Cu1 N3 179.50(12) . .
N7 Cu1 F1 91.13(12) . 4_565
N1 Cu1 F1 89.22(11) . 4_565
N5 Cu1 F1 92.21(11) . 4_565
N3 Cu1 F1 88.27(11) . 4_565
N7 Cu1 F2 90.85(12) . .
N1 Cu1 F2 88.82(11) . .
N5 Cu1 F2 88.69(11) . .
N3 Cu1 F2 90.83(11) . .
F1 Cu1 F2 177.83(11) 4_565 .
O1 Mo1 O2 101.6(2) . .
O1 Mo1 F1 96.87(14) . .
O2 Mo1 F1 96.08(15) . .
O1 Mo1 F2 96.81(14) . .
O2 Mo1 F2 93.20(14) . .
F1 Mo1 F2 161.56(13) . .
O1 Mo1 F3 90.48(19) . .
O2 Mo1 F3 167.79(18) . .
F1 Mo1 F3 83.92(12) . .
F2 Mo1 F3 83.66(11) . .
O1 Mo1 F4 170.25(18) . .
O2 Mo1 F4 87.91(17) . .
F1 Mo1 F4 83.95(11) . .
F2 Mo1 F4 80.50(11) . .
F3 Mo1 F4 79.93(17) . .
N2 C1 C2 106.5(4) . .
N2 C1 C4 121.8(4) . .
C2 C1 C4 131.7(4) . .
C1 C2 C3 106.1(4) . .
C1 C2 H2 126.9 . .
C3 C2 H2 126.9 . .
N1 C3 C2 111.1(4) . .
N1 C3 H3 124.5 . .
C2 C3 H3 124.5 . .
C1 C4 H4A 109.5 . .
C1 C4 H4B 109.5 . .
H4A C4 H4B 109.5 . .
C1 C4 H4C 109.5 . .
H4A C4 H4C 109.5 . .
H4B C4 H4C 109.5 . .
N4 C5 C6 107.1(4) . .
N4 C5 C8 121.2(4) . .
C6 C5 C8 131.7(5) . .
C5 C6 C7 105.0(4) . .
C5 C6 H6 127.5 . .
C7 C6 H6 127.5 . .
N3 C7 C6 111.1(4) . .
N3 C7 H7 124.5 . .
C6 C7 H7 124.5 . .
C5 C8 H8A 109.5 . .
C5 C8 H8B 109.5 . .
H8A C8 H8B 109.5 . .
C5 C8 H8C 109.5 . .
H8A C8 H8C 109.5 . .
H8B C8 H8C 109.5 . .
N6 C9 C10 107.2(4) . .
N6 C9 C12 120.3(5) . .
C10 C9 C12 132.5(5) . .
C9 C10 C11 104.5(4) . .
C9 C10 H10 127.7 . .
C11 C10 H10 127.7 . .
N5 C11 C10 111.4(4) . .
N5 C11 H11 124.3 . .
C10 C11 H11 124.3 . .
C9 C12 H12A 109.5 . .
C9 C12 H12B 109.5 . .
H12A C12 H12B 109.5 . .
C9 C12 H12C 109.5 . .
H12A C12 H12C 109.5 . .
H12B C12 H12C 109.5 . .
N8 C13 C14 106.3(4) . .
N8 C13 C16 122.8(4) . .
C14 C13 C16 130.9(5) . .
C13 C14 C15 105.4(4) . .
C13 C14 H14 127.3 . .
C15 C14 H14 127.3 . .
N7 C15 C14 111.4(4) . .
N7 C15 H15 124.3 . .
C14 C15 H15 124.3 . .
C13 C16 H16A 109.5 . .
C13 C16 H16B 109.5 . .
H16A C16 H16B 109.5 . .
C13 C16 H16C 109.5 . .
H16A C16 H16C 109.5 . .
H16B C16 H16C 109.5 . .
C3 N1 N2 104.6(3) . .
C3 N1 Cu1 129.7(3) . .
N2 N1 Cu1 125.7(2) . .
C1 N2 N1 111.7(3) . .
C1 N2 H2A 124.2 . .
N1 N2 H2A 124.2 . .
C7 N3 N4 104.7(3) . .
C7 N3 Cu1 128.8(3) . .
N4 N3 Cu1 126.5(2) . .
C5 N4 N3 112.1(3) . .
C5 N4 H4 123.9 . .
N3 N4 H4 123.9 . .
C11 N5 N6 104.9(3) . .
C11 N5 Cu1 130.5(3) . .
N6 N5 Cu1 124.4(3) . .
C9 N6 N5 112.0(4) . .
C9 N6 H6A 124 . .
N5 N6 H6A 124 . .
C15 N7 N8 104.8(3) . .
C15 N7 Cu1 129.5(3) . .
N8 N7 Cu1 125.5(3) . .
C13 N8 N7 112.1(3) . .
C13 N8 H8 123.9 . .
N7 N8 H8 123.9 . .
Mo1 F1 Cu1 173.89(17) . 4_666
Mo1 F2 Cu1 170.07(16) . .

loop_
_geom_bond_atom_site_label_1
_geom_bond_atom_site_label_2
_geom_bond_distance
_geom_bond_site_symmetry_2
Cu1 N7 2.008(3) .
Cu1 N1 2.012(3) .
Cu1 N5 2.019(3) .
Cu1 N3 2.019(3) .
Cu1 F1 2.300(2) 4_565
Cu1 F2 2.307(2) .
Mo1 O1 1.716(3) .
Mo1 O2 1.750(3) .
Mo1 F1 1.841(2) .
Mo1 F2 1.893(2) .
Mo1 F3 2.017(3) .
Mo1 F4 2.059(3) .
C1 N2 1.338(5) .
C1 C2 1.353(6) .
C1 C4 1.491(6) .
C2 C3 1.367(6) .
C2 H2 0.93 .
C3 N1 1.324(5) .
C3 H3 0.93 .
C4 H4A 0.96 .
C4 H4B 0.96 .
C4 H4C 0.96 .
C5 N4 1.333(5) .
C5 C6 1.360(6) .
C5 C8 1.508(6) .
C6 C7 1.393(6) .
C6 H6 0.93 .
C7 N3 1.324(5) .
C7 H7 0.93 .
C8 H8A 0.96 .
C8 H8B 0.96 .
C8 H8C 0.96 .
C9 N6 1.325(6) .
C9 C10 1.358(7) .
C9 C12 1.510(7) .
C10 C11 1.390(6) .
C10 H10 0.93 .
C11 N5 1.309(5) .
C11 H11 0.93 .
C12 H12A 0.96 .
C12 H12B 0.96 .
C12 H12C 0.96 .
C13 N8 1.339(5) .
C13 C14 1.368(6) .
C13 C16 1.489(6) .
C14 C15 1.385(6) .
C14 H14 0.93 .
C15 N7 1.316(5) .
C15 H15 0.93 .
C16 H16A 0.96 .
C16 H16B 0.96 .
C16 H16C 0.96 .
N1 N2 1.345(4) .
N2 H2A 0.86 .
N3 N4 1.345(4) .
N4 H4 0.86 .
N5 N6 1.341(4) .
N6 H6A 0.86 .
N7 N8 1.350(4) .
N8 H8 0.86 .
